data_4340885
loop_
_publ_author_name
'Pinder, Tiffany A.'
'Montalvo, Steven K.'
'Hsieh, Chung-Hung'
'Lunsford, Allen M.'
'Bethel, Ryan D.'
'Pierce, Brad S.'
'Darensbourg, Marcetta Y.'

_publ_section_title
;
 Metallodithiolates as ligands to dinitrosyl iron complexes: toward the
 understanding of structures, equilibria, and spin coupling.
;
_journal_issue 17
_journal_name_full 'Inorganic chemistry'
_journal_page_first 9095
_journal_page_last 9105
_journal_paper_doi 10.1021/ic501117f
_journal_volume 53
_journal_year 2014
_chemical_formula_sum 'C14 H28 Fe I N4 O4 S2 V'
_chemical_formula_weight 614.21
_space_group_IT_number 2
_symmetry_cell_setting triclinic
_symmetry_space_group_name_Hall '-P 1'
_symmetry_space_group_name_H-M 'P -1'
_atom_sites_solution_hydrogens geom
_atom_sites_solution_primary direct
_atom_sites_solution_secondary difmap
_audit_creation_method SHELXL-97
_cell_angle_alpha 102.983(9)
_cell_angle_beta 99.382(9)
_cell_angle_gamma 113.174(9)
_cell_formula_units_Z 2
_cell_length_a 8.764(7)
_cell_length_b 10.583(8)
_cell_length_c 13.888(11)
_cell_measurement_reflns_used 4594
_cell_measurement_temperature 110(2)
_cell_measurement_theta_max 28.55
_cell_measurement_theta_min 2.27
_cell_volume 1107.5(15)
_computing_cell_refinement 'Bruker APEXII'
_computing_data_collection 'Bruker APEXII'
_computing_data_reduction 'Bruker SAINT'
_computing_molecular_graphics 'Bruker SHELXTL'
_computing_publication_material 'Bruker SHELXTL'
_computing_structure_refinement 'SHELXL-97 (Sheldrick, 1997)'
_computing_structure_solution 'SHELXS-97 (Sheldrick, 1990)'
_diffrn_ambient_temperature 110(2)
_diffrn_measured_fraction_theta_full 0.994
_diffrn_measured_fraction_theta_max 0.994
_diffrn_measurement_device_type 'Bruker APEX-II CCD'
_diffrn_measurement_method '\f and \w scans'
_diffrn_radiation_monochromator graphite
_diffrn_radiation_source 'fine-focus sealed tube'
_diffrn_radiation_type MoK\a
_diffrn_radiation_wavelength 0.71073
_diffrn_reflns_av_R_equivalents 0.0354
_diffrn_reflns_av_sigmaI/netI 0.0432
_diffrn_reflns_limit_h_max 10
_diffrn_reflns_limit_h_min -10
_diffrn_reflns_limit_k_max 13
_diffrn_reflns_limit_k_min -13
_diffrn_reflns_limit_l_max 17
_diffrn_reflns_limit_l_min -17
_diffrn_reflns_number 11303
_diffrn_reflns_theta_full 25.99
_diffrn_reflns_theta_max 25.99
_diffrn_reflns_theta_min 2.21
_exptl_absorpt_coefficient_mu 2.685
_exptl_absorpt_correction_T_max 0.7750
_exptl_absorpt_correction_T_min 0.5533
_exptl_absorpt_correction_type multi-scan
_exptl_absorpt_process_details sadabs
_exptl_crystal_colour black
_exptl_crystal_density_diffrn 1.842
_exptl_crystal_density_method 'not measured'
_exptl_crystal_description block
_exptl_crystal_F_000 612
_exptl_crystal_size_max 0.25
_exptl_crystal_size_mid 0.10
_exptl_crystal_size_min 0.10
_refine_diff_density_max 0.715
_refine_diff_density_min -0.702
_refine_diff_density_rms 0.107
_refine_ls_extinction_method none
_refine_ls_goodness_of_fit_ref 1.079
_refine_ls_hydrogen_treatment constr
_refine_ls_matrix_type full
_refine_ls_number_parameters 244
_refine_ls_number_reflns 4321
_refine_ls_number_restraints 0
_refine_ls_restrained_S_all 1.079
_refine_ls_R_factor_all 0.0355
_refine_ls_R_factor_gt 0.0275
_refine_ls_shift/su_max 0.001
_refine_ls_shift/su_mean 0.000
_refine_ls_structure_factor_coef Fsqd
_refine_ls_weighting_details 'calc w=1/[\s^2^(Fo^2^)+(0.0246P)^2^+0.0832P] where P=(Fo^2^+2Fc^2^)/3'
_refine_ls_weighting_scheme calc
_refine_ls_wR_factor_gt 0.0611
_refine_ls_wR_factor_ref 0.0642
_reflns_number_gt 3692
_reflns_number_total 4321
_reflns_threshold_expression >2sigma(I)
_cod_data_source_file ic501117f_si_002.cif
_cod_data_source_block 4
_cod_depositor_comments 'Adding full bibliography for 4340882--4340885.cif.'
_cod_original_sg_symbol_H-M P-1
_cod_database_code 4340885

loop_
_symmetry_equiv_pos_as_xyz
'x, y, z'
'-x, -y, -z'

loop_
_atom_site_label
_atom_site_type_symbol
_atom_site_fract_x
_atom_site_fract_y
_atom_site_fract_z
_atom_site_U_iso_or_equiv
_atom_site_adp_type
_atom_site_occupancy
_atom_site_symmetry_multiplicity
_atom_site_calc_flag
_atom_site_refinement_flags
Fe1 Fe 0.27535(6) 1.30950(5) 0.28268(4) 0.02073(12) Uani 1 1 d .
I1 I 0.32022(3) 1.45110(2) 0.150892(16) 0.01949(7) Uani 1 1 d .
N1 N 0.1161(4) 1.3305(3) 0.3265(2) 0.0276(7) Uani 1 1 d .
N2 N 0.4641(4) 1.3618(3) 0.3715(2) 0.0299(7) Uani 1 1 d .
O1 O 0.0235(4) 1.3569(3) 0.3705(2) 0.0432(7) Uani 1 1 d .
O2 O 0.5745(4) 1.4016(3) 0.4461(2) 0.0528(9) Uani 1 1 d .
S1 S 0.18575(11) 1.06767(9) 0.19212(6) 0.01961(18) Uani 1 1 d .
S2 S 0.41535(10) 0.94504(9) 0.32214(7) 0.02073(19) Uani 1 1 d .
V1 V 0.15266(7) 0.94933(5) 0.32290(4) 0.01352(12) Uani 1 1 d .
N3 N -0.1169(3) 0.8487(3) 0.24032(19) 0.0152(6) Uani 1 1 d .
N4 N 0.0889(3) 0.7553(3) 0.36210(19) 0.0147(6) Uani 1 1 d .
O3 O 0.1679(3) 1.0615(2) 0.42643(16) 0.0201(5) Uani 1 1 d .
C1 C 0.4029(4) 0.8125(4) 0.3893(3) 0.0219(7) Uani 1 1 d .
H1A H 0.3919 0.7233 0.3405 0.026 Uiso 1 1 calc R
H1B H 0.5112 0.8524 0.4453 0.026 Uiso 1 1 calc R
C2 C 0.2509(4) 0.7748(4) 0.4343(2) 0.0192(7) Uani 1 1 d .
H2A H 0.2280 0.6841 0.4511 0.023 Uiso 1 1 calc R
H2B H 0.2812 0.8529 0.4992 0.023 Uiso 1 1 calc R
C3 C -0.0429(4) 1.0039(4) 0.1266(3) 0.0245(8) Uani 1 1 d .
H3A H -0.0593 1.0836 0.1081 0.029 Uiso 1 1 calc R
H3B H -0.0783 0.9233 0.0623 0.029 Uiso 1 1 calc R
C4 C -0.1544(4) 0.9525(4) 0.1952(3) 0.0222(7) Uani 1 1 d .
H4A H -0.1361 1.0376 0.2518 0.027 Uiso 1 1 calc R
H4B H -0.2775 0.9049 0.1547 0.027 Uiso 1 1 calc R
C5 C -0.1652(4) 0.7091(3) 0.1568(2) 0.0188(7) Uani 1 1 d .
H5A H -0.1870 0.7234 0.0887 0.023 Uiso 1 1 calc R
H5B H -0.2734 0.6324 0.1596 0.023 Uiso 1 1 calc R
C6 C -0.0228(4) 0.6597(3) 0.1681(2) 0.0189(7) Uani 1 1 d .
H6A H -0.0595 0.5713 0.1094 0.023 Uiso 1 1 calc R
H6B H 0.0823 0.7358 0.1617 0.023 Uiso 1 1 calc R
C7 C 0.0275(4) 0.6273(3) 0.2665(2) 0.0178(7) Uani 1 1 d .
H7A H -0.0736 0.5453 0.2712 0.021 Uiso 1 1 calc R
H7B H 0.1205 0.5970 0.2633 0.021 Uiso 1 1 calc R
C8 C -0.0429(4) 0.7331(4) 0.4206(2) 0.0194(7) Uani 1 1 d .
H8A H 0.0005 0.8205 0.4813 0.023 Uiso 1 1 calc R
H8B H -0.0548 0.6506 0.4462 0.023 Uiso 1 1 calc R
C9 C -0.2204(4) 0.7036(4) 0.3601(3) 0.0206(7) Uani 1 1 d .
H9A H -0.2965 0.6918 0.4062 0.025 Uiso 1 1 calc R
H9B H -0.2690 0.6104 0.3038 0.025 Uiso 1 1 calc R
C10 C -0.2258(4) 0.8194(3) 0.3136(2) 0.0179(7) Uani 1 1 d .
H10A H -0.3472 0.7895 0.2766 0.021 Uiso 1 1 calc R
H10B H -0.1865 0.9109 0.3702 0.021 Uiso 1 1 calc R
O4 O 0.2143(3) 0.7665(3) 0.8687(2) 0.0420(7) Uani 1 1 d .
C14 C 0.2113(5) 0.7544(4) 0.9685(3) 0.0265(8) Uani 1 1 d .
H14A H 0.1044 0.6701 0.9646 0.032 Uiso 1 1 calc R
H14B H 0.2161 0.8431 1.0144 0.032 Uiso 1 1 calc R
C12 C 0.4968(4) 0.8180(4) 0.9573(3) 0.0272(8) Uani 1 1 d .
H12A H 0.5595 0.9226 0.9973 0.033 Uiso 1 1 calc R
H12B H 0.5814 0.7793 0.9486 0.033 Uiso 1 1 calc R
C11 C 0.3804(5) 0.7922(5) 0.8545(3) 0.0341(9) Uani 1 1 d .
H11A H 0.4269 0.8781 0.8312 0.041 Uiso 1 1 calc R
H11B H 0.3721 0.7074 0.8021 0.041 Uiso 1 1 calc R
C13 C 0.3687(5) 0.7347(4) 1.0085(3) 0.0327(9) Uani 1 1 d .
H13A H 0.3428 0.6310 0.9877 0.039 Uiso 1 1 calc R
H13B H 0.4127 0.7761 1.0845 0.039 Uiso 1 1 calc R

loop_
_atom_site_aniso_label
_atom_site_aniso_U_11
_atom_site_aniso_U_22
_atom_site_aniso_U_33
_atom_site_aniso_U_23
_atom_site_aniso_U_13
_atom_site_aniso_U_12
Fe1 0.0234(3) 0.0182(3) 0.0185(3) 0.0065(2) 0.0041(2) 0.0077(2)
I1 0.02038(13) 0.01703(12) 0.01990(12) 0.00688(9) 0.00589(9) 0.00661(9)
N1 0.0426(19) 0.0282(17) 0.0205(16) 0.0140(13) 0.0134(15) 0.0191(15)
N2 0.0328(18) 0.0215(16) 0.0305(18) 0.0089(14) 0.0016(15) 0.0099(14)
O1 0.063(2) 0.0588(19) 0.0360(16) 0.0269(15) 0.0316(16) 0.0419(17)
O2 0.054(2) 0.0445(18) 0.0434(18) 0.0054(15) -0.0195(16) 0.0233(16)
S1 0.0212(4) 0.0181(4) 0.0209(4) 0.0098(3) 0.0070(4) 0.0078(4)
S2 0.0139(4) 0.0241(4) 0.0232(4) 0.0071(4) 0.0052(3) 0.0078(4)
V1 0.0124(3) 0.0132(3) 0.0125(3) 0.0024(2) 0.0023(2) 0.0047(2)
N3 0.0141(14) 0.0188(14) 0.0133(13) 0.0070(11) 0.0038(11) 0.0071(11)
N4 0.0130(13) 0.0145(13) 0.0135(13) 0.0016(11) 0.0027(11) 0.0052(11)
O3 0.0206(12) 0.0194(12) 0.0182(12) 0.0021(10) 0.0050(10) 0.0092(10)
C1 0.0171(18) 0.0217(17) 0.0253(19) 0.0052(15) 0.0010(15) 0.0104(15)
C2 0.0195(18) 0.0217(17) 0.0172(17) 0.0078(14) 0.0013(14) 0.0106(15)
C3 0.0240(19) 0.0215(18) 0.0239(19) 0.0104(15) -0.0002(15) 0.0072(15)
C4 0.0174(18) 0.0244(18) 0.0239(18) 0.0089(15) 0.0006(14) 0.0098(15)
C5 0.0185(17) 0.0177(16) 0.0116(16) 0.0017(13) 0.0013(13) 0.0022(14)
C6 0.0197(18) 0.0157(16) 0.0150(16) -0.0010(13) 0.0066(14) 0.0042(14)
C7 0.0175(17) 0.0137(16) 0.0186(17) 0.0027(13) 0.0028(14) 0.0058(14)
C8 0.0216(18) 0.0242(18) 0.0136(16) 0.0079(14) 0.0069(14) 0.0097(15)
C9 0.0161(17) 0.0233(18) 0.0204(18) 0.0046(14) 0.0102(14) 0.0062(14)
C10 0.0134(17) 0.0245(18) 0.0178(17) 0.0079(14) 0.0073(14) 0.0087(14)
O4 0.0325(16) 0.082(2) 0.0265(15) 0.0240(15) 0.0100(12) 0.0364(16)
C14 0.027(2) 0.0261(19) 0.0244(19) 0.0088(16) 0.0073(16) 0.0090(16)
C12 0.026(2) 0.0247(19) 0.031(2) 0.0047(16) 0.0082(17) 0.0133(16)
C11 0.032(2) 0.051(3) 0.028(2) 0.0127(19) 0.0143(18) 0.024(2)
C13 0.023(2) 0.031(2) 0.036(2) 0.0136(18) 0.0022(17) 0.0050(17)

loop_
_atom_type_symbol
_atom_type_description
_atom_type_scat_dispersion_real
_atom_type_scat_dispersion_imag
_atom_type_scat_source
C C 0.0033 0.0016 'International Tables Vol C Tables 4.2.6.8 and 6.1.1.4'
H H 0.0000 0.0000 'International Tables Vol C Tables 4.2.6.8 and 6.1.1.4'
Fe Fe 0.3463 0.8444 'International Tables Vol C Tables 4.2.6.8 and 6.1.1.4'
I I -0.4742 1.8119 'International Tables Vol C Tables 4.2.6.8 and 6.1.1.4'
N N 0.0061 0.0033 'International Tables Vol C Tables 4.2.6.8 and 6.1.1.4'
O O 0.0106 0.0060 'International Tables Vol C Tables 4.2.6.8 and 6.1.1.4'
S S 0.1246 0.1234 'International Tables Vol C Tables 4.2.6.8 and 6.1.1.4'
V V 0.3005 0.5294 'International Tables Vol C Tables 4.2.6.8 and 6.1.1.4'

loop_
_geom_angle_atom_site_label_1
_geom_angle_atom_site_label_2
_geom_angle_atom_site_label_3
_geom_angle
N1 Fe1 N2 117.07(16)
N1 Fe1 S1 110.53(11)
N2 Fe1 S1 105.72(10)
N1 Fe1 I1 104.73(10)
N2 Fe1 I1 111.46(11)
S1 Fe1 I1 107.01(6)
O1 N1 Fe1 170.2(3)
O2 N2 Fe1 166.2(3)
C3 S1 Fe1 103.26(12)
C3 S1 V1 99.34(11)
Fe1 S1 V1 103.71(7)
C1 S2 V1 99.84(11)
O3 V1 N4 102.32(12)
O3 V1 N3 104.22(11)
N4 V1 N3 84.38(10)
O3 V1 S2 111.50(9)
N4 V1 S2 84.82(8)
N3 V1 S2 144.11(8)
O3 V1 S1 108.69(11)
N4 V1 S1 148.61(7)
N3 V1 S1 83.46(8)
S2 V1 S1 88.30(4)
C4 N3 C10 106.2(2)
C4 N3 C5 110.5(2)
C10 N3 C5 110.0(2)
C4 N3 V1 108.87(19)
C10 N3 V1 109.99(19)
C5 N3 V1 111.12(18)
C8 N4 C7 111.0(2)
C8 N4 C2 106.4(2)
C7 N4 C2 110.9(2)
C8 N4 V1 111.54(19)
C7 N4 V1 110.20(19)
C2 N4 V1 106.71(18)
C2 C1 S2 111.9(2)
C2 C1 H1A 109.2
S2 C1 H1A 109.2
C2 C1 H1B 109.2
S2 C1 H1B 109.2
H1A C1 H1B 107.9
N4 C2 C1 112.7(3)
N4 C2 H2A 109.0
C1 C2 H2A 109.0
N4 C2 H2B 109.0
C1 C2 H2B 109.0
H2A C2 H2B 107.8
C4 C3 S1 110.5(2)
C4 C3 H3A 109.5
S1 C3 H3A 109.5
C4 C3 H3B 109.5
S1 C3 H3B 109.5
H3A C3 H3B 108.1
N3 C4 C3 113.0(3)
N3 C4 H4A 109.0
C3 C4 H4A 109.0
N3 C4 H4B 109.0
C3 C4 H4B 109.0
H4A C4 H4B 107.8
N3 C5 C6 111.9(2)
N3 C5 H5A 109.2
C6 C5 H5A 109.2
N3 C5 H5B 109.2
C6 C5 H5B 109.2
H5A C5 H5B 107.9
C7 C6 C5 117.9(3)
C7 C6 H6A 107.8
C5 C6 H6A 107.8
C7 C6 H6B 107.8
C5 C6 H6B 107.8
H6A C6 H6B 107.2
N4 C7 C6 113.0(3)
N4 C7 H7A 109.0
C6 C7 H7A 109.0
N4 C7 H7B 109.0
C6 C7 H7B 109.0
H7A C7 H7B 107.8
N4 C8 C9 115.2(3)
N4 C8 H8A 108.5
C9 C8 H8A 108.5
N4 C8 H8B 108.5
C9 C8 H8B 108.5
H8A C8 H8B 107.5
C8 C9 C10 115.5(3)
C8 C9 H9A 108.4
C10 C9 H9A 108.4
C8 C9 H9B 108.4
C10 C9 H9B 108.4
H9A C9 H9B 107.5
N3 C10 C9 114.6(3)
N3 C10 H10A 108.6
C9 C10 H10A 108.6
N3 C10 H10B 108.6
C9 C10 H10B 108.6
H10A C10 H10B 107.6
C14 O4 C11 109.9(3)
O4 C14 C13 106.2(3)
O4 C14 H14A 110.5
C13 C14 H14A 110.5
O4 C14 H14B 110.5
C13 C14 H14B 110.5
H14A C14 H14B 108.7
C11 C12 C13 102.2(3)
C11 C12 H12A 111.3
C13 C12 H12A 111.3
C11 C12 H12B 111.3
C13 C12 H12B 111.3
H12A C12 H12B 109.2
O4 C11 C12 107.0(3)
O4 C11 H11A 110.3
C12 C11 H11A 110.3
O4 C11 H11B 110.3
C12 C11 H11B 110.3
H11A C11 H11B 108.6
C14 C13 C12 102.5(3)
C14 C13 H13A 111.3
C12 C13 H13A 111.3
C14 C13 H13B 111.3
C12 C13 H13B 111.3
H13A C13 H13B 109.2

loop_
_geom_bond_atom_site_label_1
_geom_bond_atom_site_label_2
_geom_bond_distance
Fe1 N1 1.682(3)
Fe1 N2 1.694(3)
Fe1 S1 2.3234(19)
Fe1 I1 2.5987(16)
N1 O1 1.172(4)
N2 O2 1.160(4)
S1 C3 1.834(4)
S1 V1 2.4206(17)
S2 C1 1.830(4)
S2 V1 2.322(2)
V1 O3 1.594(2)
V1 N4 2.127(3)
V1 N3 2.149(3)
N3 C4 1.496(4)
N3 C10 1.506(4)
N3 C5 1.511(4)
N4 C8 1.492(4)
N4 C7 1.507(4)
N4 C2 1.509(4)
C1 C2 1.512(5)
C1 H1A 0.9900
C1 H1B 0.9900
C2 H2A 0.9900
C2 H2B 0.9900
C3 C4 1.508(5)
C3 H3A 0.9900
C3 H3B 0.9900
C4 H4A 0.9900
C4 H4B 0.9900
C5 C6 1.530(4)
C5 H5A 0.9900
C5 H5B 0.9900
C6 C7 1.521(5)
C6 H6A 0.9900
C6 H6B 0.9900
C7 H7A 0.9900
C7 H7B 0.9900
C8 C9 1.516(4)
C8 H8A 0.9900
C8 H8B 0.9900
C9 C10 1.521(5)
C9 H9A 0.9900
C9 H9B 0.9900
C10 H10A 0.9900
C10 H10B 0.9900
O4 C14 1.424(4)
O4 C11 1.427(4)
C14 C13 1.511(5)
C14 H14A 0.9900
C14 H14B 0.9900
C12 C11 1.511(5)
C12 C13 1.519(5)
C12 H12A 0.9900
C12 H12B 0.9900
C11 H11A 0.9900
C11 H11B 0.9900
C13 H13A 0.9900
C13 H13B 0.9900

loop_
_geom_torsion_atom_site_label_1
_geom_torsion_atom_site_label_2
_geom_torsion_atom_site_label_3
_geom_torsion_atom_site_label_4
_geom_torsion
N2 Fe1 N1 O1 11.7(17)
S1 Fe1 N1 O1 132.7(16)
I1 Fe1 N1 O1 -112.3(16)
N1 Fe1 N2 O2 6.6(12)
S1 Fe1 N2 O2 -117.0(12)
I1 Fe1 N2 O2 127.1(11)
N1 Fe1 S1 C3 35.98(16)
N2 Fe1 S1 C3 163.58(16)
I1 Fe1 S1 C3 -77.50(12)
N1 Fe1 S1 V1 -67.27(11)
N2 Fe1 S1 V1 60.33(12)
I1 Fe1 S1 V1 179.26(3)
C1 S2 V1 O3 86.16(16)
C1 S2 V1 N4 -15.05(13)
C1 S2 V1 N3 -88.02(18)
C1 S2 V1 S1 -164.40(11)
C3 S1 V1 O3 -96.38(15)
Fe1 S1 V1 O3 9.85(9)
C3 S1 V1 N4 74.31(18)
Fe1 S1 V1 N4 -179.46(14)
C3 S1 V1 N3 6.46(13)
Fe1 S1 V1 N3 112.69(8)
C3 S1 V1 S2 151.47(12)
Fe1 S1 V1 S2 -102.30(4)
O3 V1 N3 C4 75.5(2)
N4 V1 N3 C4 176.8(2)
S2 V1 N3 C4 -110.1(2)
S1 V1 N3 C4 -32.19(18)
O3 V1 N3 C10 -40.5(2)
N4 V1 N3 C10 60.82(19)
S2 V1 N3 C10 133.92(17)
S1 V1 N3 C10 -148.17(19)
O3 V1 N3 C5 -162.59(19)
N4 V1 N3 C5 -61.3(2)
S2 V1 N3 C5 11.8(3)
S1 V1 N3 C5 89.74(19)
O3 V1 N4 C8 42.8(2)
N3 V1 N4 C8 -60.5(2)
S2 V1 N4 C8 153.75(19)
S1 V1 N4 C8 -128.14(18)
O3 V1 N4 C7 166.57(19)
N3 V1 N4 C7 63.20(19)
S2 V1 N4 C7 -82.52(18)
S1 V1 N4 C7 -4.4(3)
O3 V1 N4 C2 -72.9(2)
N3 V1 N4 C2 -176.29(19)
S2 V1 N4 C2 37.99(18)
S1 V1 N4 C2 116.10(19)
V1 S2 C1 C2 -9.1(2)
C8 N4 C2 C1 -174.7(3)
C7 N4 C2 C1 64.6(3)
V1 N4 C2 C1 -55.5(3)
S2 C1 C2 N4 42.1(3)
Fe1 S1 C3 C4 -87.2(2)
V1 S1 C3 C4 19.4(2)
C10 N3 C4 C3 174.8(3)
C5 N3 C4 C3 -65.9(3)
V1 N3 C4 C3 56.4(3)
S1 C3 C4 N3 -50.1(3)
C4 N3 C5 C6 133.5(3)
C10 N3 C5 C6 -109.5(3)
V1 N3 C5 C6 12.5(3)
N3 C5 C6 C7 60.6(4)
C8 N4 C7 C6 107.4(3)
C2 N4 C7 C6 -134.6(3)
V1 N4 C7 C6 -16.7(3)
C5 C6 C7 N4 -58.6(4)
C7 N4 C8 C9 -56.4(3)
C2 N4 C8 C9 -177.1(3)
V1 N4 C8 C9 66.9(3)
N4 C8 C9 C10 -57.5(4)
C4 N3 C10 C9 174.1(3)
C5 N3 C10 C9 54.5(3)
V1 N3 C10 C9 -68.2(3)
C8 C9 C10 N3 58.8(4)
C11 O4 C14 C13 -14.5(4)
C14 O4 C11 C12 -8.0(4)
C13 C12 C11 O4 26.7(4)
O4 C14 C13 C12 30.6(4)
C11 C12 C13 C14 -34.2(4)
